data_7061289
loop_
_publ_author_name
'Jin, J. C.'
'Liu, X. Y.'
'Yang, G. P.'
'Hou, L.'
'Wang, Y. Y.'

_publ_section_title
;
 A microporous anionic metal--organic framework for aqueous encapsulation
 and highly reversible sensitization of light-emitting Tb3+ ions
;
_journal_issue 11
_journal_name_full 'New Journal of Chemistry'
_journal_page_first 5201
_journal_page_last 5205
_journal_paper_doi 10.1039/D1NJ02418C
_journal_volume 46
_journal_year 2022
_chemical_formula_moiety 'C57 H33 K N3 O12 Zn2, C2 H8 N'
_chemical_formula_sum 'C59 H41 K N4 O12 Zn2'
_chemical_formula_weight 1167.80
_space_group_crystal_system monoclinic
_space_group_IT_number 15
_space_group_name_Hall '-C 2yc'
_space_group_name_H-M_alt 'C 1 2/c 1'
_atom_sites_solution_hydrogens geom
_audit_creation_date 2021-08-26
_audit_creation_method
;
Olex2 1.3
(compiled 2020.07.31 svn.rc2a77460 for OlexSys, GUI svn.r6145)
;
_audit_update_record
;
2021-08-31 deposited with the CCDC.	2022-01-14 downloaded from the CCDC.
;
_cell_angle_alpha 90
_cell_angle_beta 99.205(3)
_cell_angle_gamma 90
_cell_formula_units_Z 4
_cell_length_a 13.347(2)
_cell_length_b 22.155(4)
_cell_length_c 25.424(4)
_cell_measurement_reflns_used 4837
_cell_measurement_temperature 296(2)
_cell_measurement_theta_max 25.62
_cell_measurement_theta_min 2.58
_cell_volume 7421(2)
_computing_cell_refinement 'SAINT V8.18C (?, 2016)'
_computing_data_reduction 'SAINT V8.18C (?, 2016)'
_computing_molecular_graphics 'Olex2 1.3 (Dolomanov et al., 2009)'
_computing_publication_material 'Olex2 1.3 (Dolomanov et al., 2009)'
_computing_structure_refinement 'SHELXL 2018/3 (Sheldrick, 2015)'
_computing_structure_solution 'SHELXS-97 (Sheldrick, 1990)'
_diffrn_ambient_temperature 296.15
_diffrn_measured_fraction_theta_full 0.995
_diffrn_measured_fraction_theta_max 0.976
_diffrn_measurement_device_type 'Bruker APEX-II CCD'
_diffrn_measurement_method '\f and \w scans'
_diffrn_radiation_monochromator graphite
_diffrn_radiation_type MoK\a
_diffrn_radiation_wavelength 0.71073
_diffrn_reflns_av_R_equivalents 0.0439
_diffrn_reflns_av_unetI/netI 0.0613
_diffrn_reflns_Laue_measured_fraction_full 0.995
_diffrn_reflns_Laue_measured_fraction_max 0.976
_diffrn_reflns_limit_h_max 17
_diffrn_reflns_limit_h_min -17
_diffrn_reflns_limit_k_max 29
_diffrn_reflns_limit_k_min -29
_diffrn_reflns_limit_l_max 33
_diffrn_reflns_limit_l_min -21
_diffrn_reflns_number 22681
_diffrn_reflns_point_group_measured_fraction_full 0.995
_diffrn_reflns_point_group_measured_fraction_max 0.976
_diffrn_reflns_theta_full 25.242
_diffrn_reflns_theta_max 28.256
_diffrn_reflns_theta_min 1.623
_diffrn_source_current 30.0
_diffrn_source_power 1.5
_diffrn_source_voltage 50.0
_diffrn_standards_number 0
_exptl_absorpt_coefficient_mu 0.752
_exptl_absorpt_correction_T_max 0.7457
_exptl_absorpt_correction_T_min 0.6216
_exptl_absorpt_correction_type none
_exptl_absorpt_process_details
;
SADABS-2008/1 (Bruker,2008) was used for absorption correction.
wR2(int) was 0.0866 before and 0.0547 after correction.
The Ratio of minimum to maximum transmission is 0.8336.
The \l/2 correction factor is 0.0015.
;
_exptl_crystal_colour 'clear light colourless'
_exptl_crystal_colour_lustre clear
_exptl_crystal_colour_modifier light
_exptl_crystal_colour_primary colourless
_exptl_crystal_density_diffrn 1.045
_exptl_crystal_density_method 'not measured'
_exptl_crystal_description block
_exptl_crystal_F_000 2392
_exptl_crystal_size_max 0.26
_exptl_crystal_size_mid 0.18
_exptl_crystal_size_min 0.06
_refine_diff_density_max 1.900
_refine_diff_density_min -1.293
_refine_diff_density_rms 0.123
_refine_ls_extinction_method none
_refine_ls_goodness_of_fit_ref 1.059
_refine_ls_hydrogen_treatment constr
_refine_ls_matrix_type full
_refine_ls_number_parameters 372
_refine_ls_number_reflns 8991
_refine_ls_number_restraints 22
_refine_ls_restrained_S_all 1.065
_refine_ls_R_factor_all 0.0951
_refine_ls_R_factor_gt 0.0712
_refine_ls_shift/su_max 0.000
_refine_ls_shift/su_mean 0.000
_refine_ls_structure_factor_coef Fsqd
_refine_ls_weighting_details 'w=1/[\s^2^(Fo^2^)+(0.1592P)^2^+1.9362P] where P=(Fo^2^+2Fc^2^)/3'
_refine_ls_weighting_scheme calc
_refine_ls_wR_factor_gt 0.2233
_refine_ls_wR_factor_ref 0.2465
_reflns_Friedel_coverage 0.000
_reflns_number_gt 6130
_reflns_number_total 8991
_reflns_threshold_expression 'I > 2\s(I)'
_cod_data_source_file d1nj02418c2.cif
_cod_data_source_block 1
_cod_depositor_comments 'Adding full bibliography for 7061289.cif.'
_cod_database_code 7061289
_shelx_shelxl_version_number 2018/3
_shelx_space_group_comment
;
The symmetry employed for this shelxl refinement is uniquely defined
by the following loop, which should always be used as a source of
symmetry information in preference to the above space-group names.
They are only intended as comments.
;
_shelx_estimated_absorpt_t_max 0.956
_shelx_estimated_absorpt_t_min 0.829
_olex2_refinement_description
;
1. Fixed Uiso
 At 1.2 times of:
  All C(H) groups, All N(H,H) groups
 At 1.5 times of:
  All C(H,H,H) groups
2. Shared sites
{C29, N3}
3. Restrained distances
 C30-N2
 1.45 with sigma of 0.02
 N2-C31
 1.45 with sigma of 0.02
 C30-N2 \\sim N2-C31
 with sigma of 0.02
 K1A-O6 \\sim K1A-O2
 with sigma of 0.02
4. Uiso/Uaniso restraints and constraints
N2 \\sim C30: within 3.8A with sigma of 0.001 and sigma for terminal atoms of
0.001 within 3.8A
C31 \\sim N2 \\sim C30: within 3.8A with sigma of 0.001 and sigma for terminal
atoms of 0.001 within 3.8A
Uanis(C29) = Uanis(N3)
5. Others
 Fixed Sof: C29(0.5) H29(0.5) N2(0.5) H2A(0.5) H2B(0.5) C30(0.5) H30A(0.5)
 H30B(0.5) H30C(0.5) N3(0.5) C31(0.5) H31A(0.5) H31B(0.5) H31C(0.5) K1A(0.5)
6.a Secondary CH2 refined with riding coordinates:
 N2(H2A,H2B)
6.b Aromatic/amide H refined with riding coordinates:
 C6(H6), C3(H3), C7(H7), C4(H4), C21(H21), C20(H20), C18(H18), C12(H12),
 C10(H10), C14(H14), C25(H25), C24(H24), C23(H23), C22(H22), C28(H28), C29(H29),
  C17(H17)
6.c Idealised Me refined as rotating group:
 C30(H30A,H30B,H30C), C31(H31A,H31B,H31C)
;
_smtbx_masks_void_probe_radius 1.2
_smtbx_masks_void_truncation_radius 1.2
_olex2_submission_special_instructions 'No special instructions were received'

loop_
_space_group_symop_operation_xyz
'x, y, z'
'-x, y, -z+1/2'
'x+1/2, y+1/2, z'
'-x+1/2, y+1/2, -z+1/2'
'-x, -y, -z'
'x, -y, z-1/2'
'-x+1/2, -y+1/2, -z'
'x+1/2, -y+1/2, z-1/2'

loop_
_atom_site_label
_atom_site_type_symbol
_atom_site_fract_x
_atom_site_fract_y
_atom_site_fract_z
_atom_site_U_iso_or_equiv
_atom_site_adp_type
_atom_site_occupancy
_atom_site_site_symmetry_order
_atom_site_calc_flag
_atom_site_refinement_flags_posn
_atom_site_refinement_flags_adp
_atom_site_refinement_flags_occupancy
_atom_site_disorder_assembly
_atom_site_disorder_group
Zn1 Zn 0.55476(3) 0.39348(2) 0.06701(2) 0.03126(17) Uani 1 1 d . . . . .
N1 N 0.4072(2) 0.42534(15) 0.05259(12) 0.0368(7) Uani 1 1 d . . . . .
O8 O 0.5715(2) 0.40037(13) -0.00779(11) 0.0420(6) Uani 1 1 d . . . . .
O2 O 0.7302(2) 0.36854(13) 0.01539(10) 0.0423(6) Uani 1 1 d D . . . .
O5 O 0.5392(3) 0.31852(12) 0.10169(12) 0.0547(8) Uani 1 1 d . . . . .
O6 O 0.5848(3) 0.24720(16) 0.04929(18) 0.0797(12) Uani 1 1 d D . . . .
O3 O 0.6443(2) 0.45467(13) 0.10477(10) 0.0467(7) Uani 1 1 d . . . . .
O4 O 0.5543(2) 0.43882(15) 0.16847(11) 0.0536(8) Uani 1 1 d . . . . .
C1 C 0.6604(3) 0.38784(15) -0.01808(15) 0.0345(8) Uani 1 1 d . . . . .
C32 C 0.6767(3) 0.39985(16) -0.07374(15) 0.0367(8) Uani 1 1 d . . . . .
C6 C 0.7845(4) 0.3977(2) -0.14083(17) 0.0505(11) Uani 1 1 d . . . . .
H6 H 0.847647 0.389520 -0.150240 0.061 Uiso 1 1 calc R U . . .
C3 C 0.6010(3) 0.4251(2) -0.11067(16) 0.0475(10) Uani 1 1 d . . . . .
H3 H 0.538988 0.434787 -0.100591 0.057 Uiso 1 1 calc R U . . .
C7 C 0.7679(3) 0.38595(19) -0.08967(16) 0.0429(10) Uani 1 1 d . . . . .
H7 H 0.819148 0.368276 -0.065483 0.051 Uiso 1 1 calc R U . . .
C5 C 0.7085(3) 0.42163(19) -0.17821(15) 0.0451(10) Uani 1 1 d . . . . .
C4 C 0.6161(4) 0.4362(2) -0.16214(17) 0.0510(11) Uani 1 1 d . . . . .
H4 H 0.564450 0.453565 -0.186342 0.061 Uiso 1 1 calc R U . . .
C16 C 0.4828(3) 0.22027(17) 0.11334(15) 0.0392(9) Uani 1 1 d . . . . .
C21 C 0.4630(3) 0.16254(17) 0.09385(16) 0.0423(9) Uani 1 1 d . . . . .
H21 H 0.488617 0.150305 0.063636 0.051 Uiso 1 1 calc R U . . .
C20 C 0.4061(4) 0.12291(19) 0.11833(18) 0.0467(10) Uani 1 1 d . . . . .
H20 H 0.393578 0.084445 0.104135 0.056 Uiso 1 1 calc R U . . .
C15 C 0.5414(3) 0.26420(18) 0.08490(16) 0.0414(9) Uani 1 1 d . . . . .
C19 C 0.3668(4) 0.13883(18) 0.16363(15) 0.0446(10) Uani 1 1 d . . . . .
C18 C 0.3873(5) 0.1974(2) 0.18294(19) 0.0705(17) Uani 1 1 d . . . . .
H18 H 0.361357 0.209925 0.212981 0.085 Uiso 1 1 calc R U . . .
C8 C 0.6220(3) 0.46575(18) 0.15071(14) 0.0378(8) Uani 1 1 d . . . . .
C12 C 0.7870(4) 0.60515(18) 0.24143(16) 0.0470(11) Uani 1 1 d . . . . .
H12 H 0.822276 0.635774 0.261493 0.056 Uiso 1 1 calc R U . . .
C9 C 0.6804(3) 0.51477(17) 0.18218(14) 0.0385(9) Uani 1 1 d . . . . .
C10 C 0.7448(3) 0.55212(18) 0.15927(15) 0.0438(10) Uani 1 1 d . . . . .
H10 H 0.751364 0.546620 0.123713 0.053 Uiso 1 1 calc R U . . .
C11 C 0.8004(4) 0.59816(18) 0.18885(16) 0.0461(11) Uani 1 1 d . . . . .
C13 C 0.7231(3) 0.56833(19) 0.26548(15) 0.0437(10) Uani 1 1 d . . . . .
C14 C 0.6690(3) 0.52321(18) 0.23480(14) 0.0400(9) Uani 1 1 d . . . . .
H14 H 0.624839 0.498586 0.249903 0.048 Uiso 1 1 calc R U . . .
C25 C 0.2754(3) 0.47418(18) -0.00600(15) 0.0399(9) Uani 1 1 d . . . . .
H25 H 0.255188 0.494419 -0.037983 0.048 Uiso 1 1 calc R U . . .
C24 C 0.3733(3) 0.45440(18) 0.00744(14) 0.0389(8) Uani 1 1 d . . . . .
H24 H 0.418465 0.461628 -0.016178 0.047 Uiso 1 1 calc R U . . .
C26 C 0.2066(3) 0.4637(2) 0.02868(17) 0.0446(9) Uani 1 1 d . . . . .
C27 C 0.0988(3) 0.4828(2) 0.01382(18) 0.0505(11) Uani 1 1 d . . . . .
C23 C 0.2421(3) 0.4354(2) 0.07604(18) 0.0563(12) Uani 1 1 d . . . . .
H23 H 0.198772 0.428510 0.100636 0.068 Uiso 1 1 calc R U . . .
C22 C 0.3418(3) 0.4173(2) 0.08711(19) 0.0539(11) Uani 1 1 d . . . . .
H22 H 0.364839 0.398757 0.119630 0.065 Uiso 1 1 calc R U . . .
C28 C 0.0249(4) 0.4540(3) 0.0339(2) 0.0700(15) Uani 1 1 d . . . . .
H28 H 0.041437 0.421638 0.056985 0.084 Uiso 1 1 calc R U . . .
C29 C 0.0723(4) 0.5288(3) -0.0213(2) 0.0854(17) Uani 0.5 1 d . . P A 1
H29 H 0.122087 0.548464 -0.036603 0.102 Uiso 0.5 1 calc R U P A 1
C17 C 0.4447(4) 0.2368(2) 0.15873(19) 0.0627(14) Uani 1 1 d . . . . .
H17 H 0.458194 0.275092 0.173021 0.075 Uiso 1 1 calc R U . . .
N2 N 0.7779(7) 0.3363(4) 0.1248(3) 0.0765(18) Uani 0.5 1 d D U P . .
H2A H 0.717100 0.353685 0.117934 0.092 Uiso 0.5 1 calc R U P . .
H2B H 0.775705 0.305626 0.102122 0.092 Uiso 0.5 1 calc R U P . .
C30 C 0.8529(9) 0.3844(5) 0.1035(5) 0.0773(18) Uani 0.5 1 d D U P . .
H30A H 0.903445 0.363197 0.087777 0.116 Uiso 0.5 1 calc R U P . .
H30B H 0.885341 0.408417 0.132747 0.116 Uiso 0.5 1 calc R U P . .
H30C H 0.814450 0.410037 0.077290 0.116 Uiso 0.5 1 calc R U P . .
N3 N 0.0723(4) 0.5288(3) -0.0213(2) 0.0854(17) Uani 0.5 1 d . . P A 2
C31 C 0.7791(9) 0.3049(5) 0.1812(4) 0.0782(18) Uani 0.5 1 d D U P . .
H31A H 0.779379 0.261823 0.176998 0.117 Uiso 0.5 1 calc R U P . .
H31B H 0.719894 0.316762 0.195661 0.117 Uiso 0.5 1 calc R U P . .
H31C H 0.838874 0.317069 0.205098 0.117 Uiso 0.5 1 calc R U P . .
K1A K 0.744(3) 0.2480(14) -0.0073(13) 0.086(5) Uani 0.5 1 d D . P B -1

loop_
_atom_site_aniso_label
_atom_site_aniso_U_11
_atom_site_aniso_U_22
_atom_site_aniso_U_33
_atom_site_aniso_U_23
_atom_site_aniso_U_13
_atom_site_aniso_U_12
Zn1 0.0347(3) 0.0314(3) 0.0294(2) 0.00146(15) 0.01023(17) -0.00546(16)
N1 0.0338(17) 0.0433(18) 0.0349(16) 0.0026(13) 0.0101(13) -0.0004(14)
O8 0.0422(16) 0.0542(17) 0.0321(14) 0.0016(11) 0.0137(12) 0.0026(12)
O2 0.0478(17) 0.0476(16) 0.0329(14) 0.0090(12) 0.0106(12) 0.0087(13)
O5 0.081(2) 0.0336(15) 0.0560(18) 0.0052(13) 0.0306(16) -0.0120(15)
O6 0.100(3) 0.0465(19) 0.112(3) -0.0030(19) 0.078(3) -0.0113(19)
O3 0.0569(18) 0.0530(17) 0.0333(14) -0.0107(12) 0.0162(12) -0.0216(14)
O4 0.061(2) 0.0593(19) 0.0435(16) -0.0088(14) 0.0167(14) -0.0293(15)
C1 0.042(2) 0.0305(18) 0.0339(19) -0.0023(14) 0.0157(16) -0.0003(15)
C32 0.044(2) 0.0370(19) 0.0318(18) 0.0023(14) 0.0140(16) 0.0092(16)
C6 0.049(2) 0.069(3) 0.038(2) 0.0107(19) 0.0196(19) 0.027(2)
C3 0.046(2) 0.062(3) 0.039(2) 0.0072(19) 0.0173(18) 0.019(2)
C7 0.043(2) 0.056(3) 0.0323(19) 0.0101(17) 0.0141(16) 0.0180(18)
C5 0.058(3) 0.049(2) 0.0324(19) 0.0108(17) 0.0210(18) 0.022(2)
C4 0.048(2) 0.069(3) 0.038(2) 0.012(2) 0.0149(18) 0.024(2)
C16 0.042(2) 0.0351(19) 0.043(2) 0.0022(16) 0.0153(17) -0.0039(16)
C21 0.048(2) 0.037(2) 0.048(2) -0.0040(17) 0.0255(18) -0.0066(17)
C20 0.058(3) 0.038(2) 0.050(2) -0.0074(17) 0.027(2) -0.0130(19)
C15 0.045(2) 0.038(2) 0.044(2) 0.0061(17) 0.0178(18) -0.0019(17)
C19 0.059(3) 0.043(2) 0.0347(19) -0.0052(16) 0.0186(18) -0.0206(19)
C18 0.112(5) 0.057(3) 0.053(3) -0.020(2) 0.047(3) -0.043(3)
C8 0.045(2) 0.039(2) 0.0301(17) 0.0000(15) 0.0095(15) -0.0065(16)
C12 0.061(3) 0.050(2) 0.034(2) -0.0108(17) 0.0194(19) -0.028(2)
C9 0.047(2) 0.040(2) 0.0298(18) -0.0025(15) 0.0103(16) -0.0117(17)
C10 0.058(3) 0.047(2) 0.0307(18) -0.0085(16) 0.0194(17) -0.0168(19)
C11 0.068(3) 0.041(2) 0.035(2) -0.0075(16) 0.025(2) -0.0197(19)
C13 0.055(3) 0.048(2) 0.0328(19) -0.0029(16) 0.0199(18) -0.0197(19)
C14 0.050(2) 0.042(2) 0.0316(18) -0.0026(15) 0.0164(17) -0.0137(17)
C25 0.041(2) 0.045(2) 0.0335(19) -0.0016(16) 0.0074(16) 0.0009(17)
C24 0.038(2) 0.048(2) 0.0336(18) -0.0013(16) 0.0144(15) -0.0027(17)
C26 0.033(2) 0.053(2) 0.049(2) 0.0001(19) 0.0085(17) -0.0004(18)
C27 0.039(2) 0.059(3) 0.054(3) 0.000(2) 0.0108(19) 0.0052(19)
C23 0.043(2) 0.081(3) 0.048(2) 0.019(2) 0.021(2) 0.006(2)
C22 0.044(2) 0.074(3) 0.048(2) 0.017(2) 0.020(2) 0.006(2)
C28 0.037(2) 0.085(4) 0.089(4) 0.034(3) 0.011(2) 0.009(2)
C29 0.042(3) 0.122(5) 0.089(4) 0.024(3) 0.000(3) 0.002(3)
C17 0.101(4) 0.040(2) 0.057(3) -0.012(2) 0.042(3) -0.031(3)
N2 0.065(4) 0.086(4) 0.072(4) -0.008(3) -0.011(3) 0.009(3)
C30 0.066(4) 0.086(4) 0.073(4) -0.009(3) -0.012(3) 0.008(3)
N3 0.042(3) 0.122(5) 0.089(4) 0.024(3) 0.000(3) 0.002(3)
C31 0.067(4) 0.087(4) 0.073(4) -0.009(3) -0.012(3) 0.008(3)
K1A 0.099(8) 0.041(3) 0.141(15) 0.017(7) 0.083(11) 0.019(2)

loop_
_atom_type_symbol
_atom_type_description
_atom_type_scat_dispersion_real
_atom_type_scat_dispersion_imag
_atom_type_scat_source
C C 0.0033 0.0016 'International Tables Vol C Tables 4.2.6.8 and 6.1.1.4'
H H 0.0000 0.0000 'International Tables Vol C Tables 4.2.6.8 and 6.1.1.4'
K K 0.2009 0.2494 'International Tables Vol C Tables 4.2.6.8 and 6.1.1.4'
N N 0.0061 0.0033 'International Tables Vol C Tables 4.2.6.8 and 6.1.1.4'
O O 0.0106 0.0060 'International Tables Vol C Tables 4.2.6.8 and 6.1.1.4'
Zn Zn 0.2839 1.4301 'International Tables Vol C Tables 4.2.6.8 and 6.1.1.4'

loop_
_geom_angle_atom_site_label_1
_geom_angle_atom_site_label_2
_geom_angle_atom_site_label_3
_geom_angle
_geom_angle_site_symmetry_1
_geom_angle_site_symmetry_3
_geom_angle_publ_flag
O8 Zn1 N1 93.14(12) . . ?
O5 Zn1 N1 102.02(14) . . ?
O5 Zn1 O8 123.72(12) . . ?
O5 Zn1 O3 118.69(14) . . ?
O3 Zn1 N1 109.89(13) . . ?
O3 Zn1 O8 105.51(12) . . ?
C24 N1 Zn1 120.0(3) . . ?
C24 N1 C22 117.5(4) . . ?
C22 N1 Zn1 122.5(3) . . ?
C1 O8 Zn1 115.7(3) . . ?
C1 O2 K1A 105.1(10) . . ?
C15 O5 Zn1 131.0(3) . . ?
C15 O6 K1A 153.1(7) . . ?
C8 O3 Zn1 111.7(2) . . ?
O8 C1 C32 115.8(3) . . ?
O2 C1 O8 123.7(3) . . ?
O2 C1 C32 120.5(3) . . ?
C3 C32 C1 121.0(3) . . ?
C7 C32 C1 120.7(4) . . ?
C7 C32 C3 118.4(4) . . ?
C7 C6 H6 119.6 . . ?
C7 C6 C5 120.7(4) . . ?
C5 C6 H6 119.6 . . ?
C32 C3 H3 119.5 . . ?
C4 C3 C32 121.0(4) . . ?
C4 C3 H3 119.5 . . ?
C32 C7 C6 121.2(4) . . ?
C32 C7 H7 119.4 . . ?
C6 C7 H7 119.4 . . ?
C6 C5 C4 118.3(4) . . ?
C6 C5 C13 121.6(4) . 6_565 ?
C4 C5 C13 120.2(4) . 6_565 ?
C3 C4 C5 120.4(4) . . ?
C3 C4 H4 119.8 . . ?
C5 C4 H4 119.8 . . ?
C21 C16 C15 120.7(3) . . ?
C21 C16 C17 118.0(3) . . ?
C17 C16 C15 121.3(4) . . ?
C16 C21 H21 119.4 . . ?
C20 C21 C16 121.2(4) . . ?
C20 C21 H21 119.4 . . ?
C21 C20 H20 119.2 . . ?
C21 C20 C19 121.6(4) . . ?
C19 C20 H20 119.2 . . ?
O5 C15 C16 114.1(3) . . ?
O6 C15 O5 125.5(4) . . ?
O6 C15 C16 120.4(4) . . ?
C20 C19 C18 116.7(4) . . ?
C20 C19 C11 122.5(4) . 3_445 ?
C18 C19 C11 120.7(4) . 3_445 ?
C19 C18 H18 119.2 . . ?
C17 C18 C19 121.7(4) . . ?
C17 C18 H18 119.2 . . ?
O3 C8 C9 116.9(3) . . ?
O4 C8 O3 122.5(4) . . ?
O4 C8 C9 120.6(3) . . ?
C11 C12 H12 118.6 . . ?
C11 C12 C13 122.8(4) . . ?
C13 C12 H12 118.6 . . ?
C10 C9 C8 121.0(3) . . ?
C14 C9 C8 119.2(3) . . ?
C14 C9 C10 119.8(3) . . ?
C9 C10 H10 119.4 . . ?
C9 C10 C11 121.2(3) . . ?
C11 C10 H10 119.4 . . ?
C12 C11 C19 121.9(4) . 3 ?
C12 C11 C10 117.3(3) . . ?
C10 C11 C19 120.7(3) . 3 ?
C12 C13 C5 121.2(3) . 6_566 ?
C12 C13 C14 118.3(3) . . ?
C14 C13 C5 120.5(3) . 6_566 ?
C9 C14 C13 120.7(3) . . ?
C9 C14 H14 119.7 . . ?
C13 C14 H14 119.7 . . ?
C24 C25 H25 120.3 . . ?
C24 C25 C26 119.3(4) . . ?
C26 C25 H25 120.3 . . ?
N1 C24 C25 123.3(4) . . ?
N1 C24 H24 118.3 . . ?
C25 C24 H24 118.3 . . ?
C25 C26 C27 120.1(4) . . ?
C23 C26 C25 117.5(4) . . ?
C23 C26 C27 122.5(4) . . ?
C28 C27 C26 120.5(4) . . ?
C28 C27 C29 118.4(5) . . ?
C28 C27 N3 118.4(5) . . ?
C29 C27 C26 121.2(4) . . ?
N3 C27 C26 121.2(4) . . ?
C26 C23 H23 120.0 . . ?
C26 C23 C22 120.0(4) . . ?
C22 C23 H23 120.0 . . ?
N1 C22 C23 122.3(4) . . ?
N1 C22 H22 118.8 . . ?
C23 C22 H22 118.8 . . ?
C27 C28 H28 119.5 . . ?
C29 C28 C27 121.0(5) 5_565 . ?
C29 C28 H28 119.5 5_565 . ?
C27 C29 H29 119.7 . . ?
C28 C29 C27 120.6(5) 5_565 . ?
C28 C29 H29 119.7 5_565 . ?
C16 C17 H17 119.5 . . ?
C18 C17 C16 120.9(4) . . ?
C18 C17 H17 119.5 . . ?
H2A N2 H2B 105.5 . . ?
C30 N2 H2A 104.1 . . ?
C30 N2 H2B 104.1 . . ?
C31 N2 H2A 104.1 . . ?
C31 N2 H2B 104.1 . . ?
C31 N2 C30 132.4(8) . . ?
N2 C30 H30A 109.5 . . ?
N2 C30 H30B 109.5 . . ?
N2 C30 H30C 109.5 . . ?
H30A C30 H30B 109.5 . . ?
H30A C30 H30C 109.5 . . ?
H30B C30 H30C 109.5 . . ?
C28 N3 C27 120.6(5) 5_565 . ?
N2 C31 H31A 109.5 . . ?
N2 C31 H31B 109.5 . . ?
N2 C31 H31C 109.5 . . ?
H31A C31 H31B 109.5 . . ?
H31A C31 H31C 109.5 . . ?
H31B C31 H31C 109.5 . . ?
O2 K1A O6 79.2(11) . . ?
O2 K1A H2B 128.6(14) . 7_655 ?
O6 K1A H2B 119.8(12) . 7_655 ?

loop_
_geom_bond_atom_site_label_1
_geom_bond_atom_site_label_2
_geom_bond_distance
_geom_bond_site_symmetry_2
_geom_bond_publ_flag
Zn1 N1 2.070(3) . ?
Zn1 O8 1.956(3) . ?
Zn1 O5 1.907(3) . ?
Zn1 O3 1.955(3) . ?
N1 C24 1.330(5) . ?
N1 C22 1.345(5) . ?
O8 C1 1.285(5) . ?
O2 C1 1.234(5) . ?
O2 K1A 2.74(3) . ?
O5 C15 1.279(5) . ?
O6 C15 1.211(5) . ?
O6 K1A 2.75(3) . ?
O3 C8 1.275(4) . ?
O4 C8 1.228(4) . ?
C1 C32 1.490(5) . ?
C32 C3 1.383(6) . ?
C32 C7 1.377(5) . ?
C6 H6 0.9300 . ?
C6 C7 1.379(5) . ?
C6 C5 1.380(6) . ?
C3 H3 0.9300 . ?
C3 C4 1.377(6) . ?
C7 H7 0.9300 . ?
C5 C4 1.398(6) . ?
C5 C13 1.492(5) 6_565 ?
C4 H4 0.9300 . ?
C16 C21 1.382(5) . ?
C16 C15 1.504(5) . ?
C16 C17 1.383(5) . ?
C21 H21 0.9300 . ?
C21 C20 1.373(5) . ?
C20 H20 0.9300 . ?
C20 C19 1.385(5) . ?
C19 C18 1.399(6) . ?
C19 C11 1.480(5) 3_445 ?
C18 H18 0.9300 . ?
C18 C17 1.370(6) . ?
C8 C9 1.493(5) . ?
C12 H12 0.9300 . ?
C12 C11 1.385(5) . ?
C12 C13 1.391(5) . ?
C9 C10 1.387(5) . ?
C9 C14 1.383(5) . ?
C10 H10 0.9300 . ?
C10 C11 1.406(5) . ?
C13 C14 1.396(5) . ?
C14 H14 0.9300 . ?
C25 H25 0.9300 . ?
C25 C24 1.368(6) . ?
C25 C26 1.391(6) . ?
C24 H24 0.9300 . ?
C26 C27 1.488(6) . ?
C26 C23 1.373(6) . ?
C27 C28 1.342(6) . ?
C27 C29 1.364(7) . ?
C27 N3 1.364(7) . ?
C23 H23 0.9300 . ?
C23 C22 1.375(6) . ?
C22 H22 0.9300 . ?
C28 H28 0.9300 . ?
C28 C29 1.342(7) 5_565 ?
C29 H29 0.9300 . ?
C17 H17 0.9300 . ?
N2 H2A 0.8900 . ?
N2 H2B 0.8900 . ?
N2 C30 1.612(11) . ?
N2 C31 1.592(10) . ?
C30 H30A 0.9600 . ?
C30 H30B 0.9600 . ?
C30 H30C 0.9600 . ?
C31 H31A 0.9600 . ?
C31 H31B 0.9600 . ?
C31 H31C 0.9600 . ?

loop_
_geom_torsion_atom_site_label_1
_geom_torsion_atom_site_label_2
_geom_torsion_atom_site_label_3
_geom_torsion_atom_site_label_4
_geom_torsion
_geom_torsion_site_symmetry_1
_geom_torsion_site_symmetry_2
_geom_torsion_site_symmetry_3
_geom_torsion_site_symmetry_4
_geom_torsion_publ_flag
Zn1 N1 C24 C25 176.8(3) . . . . ?
Zn1 N1 C22 C23 -176.1(4) . . . . ?
Zn1 O8 C1 O2 4.9(5) . . . . ?
Zn1 O8 C1 C32 -173.2(2) . . . . ?
Zn1 O5 C15 O6 25.2(8) . . . . ?
Zn1 O5 C15 C16 -154.4(3) . . . . ?
Zn1 O3 C8 O4 2.4(5) . . . . ?
Zn1 O3 C8 C9 -176.0(3) . . . . ?
O8 C1 C32 C3 2.4(6) . . . . ?
O8 C1 C32 C7 -177.5(4) . . . . ?
O2 C1 C32 C3 -175.8(4) . . . . ?
O2 C1 C32 C7 4.3(6) . . . . ?
O3 C8 C9 C10 9.3(6) . . . . ?
O3 C8 C9 C14 -171.4(4) . . . . ?
O4 C8 C9 C10 -169.1(4) . . . . ?
O4 C8 C9 C14 10.2(6) . . . . ?
C1 C32 C3 C4 -180.0(4) . . . . ?
C1 C32 C7 C6 -178.9(4) . . . . ?
C32 C3 C4 C5 0.5(8) . . . . ?
C6 C5 C4 C3 -2.0(8) . . . . ?
C3 C32 C7 C6 1.1(7) . . . . ?
C7 C32 C3 C4 0.0(7) . . . . ?
C7 C6 C5 C4 3.1(7) . . . . ?
C7 C6 C5 C13 -176.7(4) . . . 6_565 ?
C5 C6 C7 C32 -2.7(7) . . . . ?
C5 C13 C14 C9 178.3(4) 6_566 . . . ?
C16 C21 C20 C19 -0.5(7) . . . . ?
C21 C16 C15 O5 168.6(4) . . . . ?
C21 C16 C15 O6 -11.0(7) . . . . ?
C21 C16 C17 C18 -1.3(8) . . . . ?
C21 C20 C19 C18 0.5(8) . . . . ?
C21 C20 C19 C11 176.4(5) . . . 3_445 ?
C20 C19 C18 C17 -1.0(9) . . . . ?
C15 C16 C21 C20 -177.3(4) . . . . ?
C15 C16 C17 C18 176.9(5) . . . . ?
C19 C18 C17 C16 1.4(10) . . . . ?
C8 C9 C10 C11 -179.7(4) . . . . ?
C8 C9 C14 C13 179.5(4) . . . . ?
C12 C13 C14 C9 1.3(7) . . . . ?
C9 C10 C11 C19 -178.3(4) . . . 3 ?
C9 C10 C11 C12 -0.9(7) . . . . ?
C10 C9 C14 C13 -1.2(7) . . . . ?
C11 C19 C18 C17 -176.9(6) 3_445 . . . ?
C11 C12 C13 C5 -178.3(5) . . . 6_566 ?
C11 C12 C13 C14 -1.2(7) . . . . ?
C13 C5 C4 C3 177.8(4) 6_565 . . . ?
C13 C12 C11 C19 178.4(5) . . . 3 ?
C13 C12 C11 C10 1.0(8) . . . . ?
C14 C9 C10 C11 1.0(7) . . . . ?
C25 C26 C27 C28 153.4(5) . . . . ?
C25 C26 C27 C29 -25.2(7) . . . . ?
C25 C26 C27 N3 -25.2(7) . . . . ?
C25 C26 C23 C22 -1.6(7) . . . . ?
C24 N1 C22 C23 3.0(7) . . . . ?
C24 C25 C26 C27 -177.6(4) . . . . ?
C24 C25 C26 C23 2.1(6) . . . . ?
C26 C25 C24 N1 -0.2(6) . . . . ?
C26 C27 C28 C29 179.3(5) . . . 5_565 ?
C26 C27 C29 C28 -179.3(5) . . . 5_565 ?
C26 C27 N3 C28 -179.3(5) . . . 5_565 ?
C26 C23 C22 N1 -1.0(8) . . . . ?
C27 C26 C23 C22 178.2(5) . . . . ?
C23 C26 C27 C28 -26.4(8) . . . . ?
C23 C26 C27 C29 155.0(5) . . . . ?
C23 C26 C27 N3 155.0(5) . . . . ?
C22 N1 C24 C25 -2.4(6) . . . . ?
C28 C27 C29 C28 2.1(10) . . . 5_565 ?
C28 C27 N3 C28 2.1(10) . . . 5_565 ?
C29 C27 C28 C29 -2.1(10) . . . 5_565 ?
C17 C16 C21 C20 0.8(7) . . . . ?
C17 C16 C15 O5 -9.6(6) . . . . ?
C17 C16 C15 O6 170.9(5) . . . . ?
K1A O2 C1 O8 104.7(7) . . . . ?
K1A O2 C1 C32 -77.3(7) . . . . ?
K1A O6 C15 O5 38(2) . . . . ?
K1A O6 C15 C16 -142(2) . . . . ?

loop_
_smtbx_masks_void_nr
_smtbx_masks_void_average_x
_smtbx_masks_void_average_y
_smtbx_masks_void_average_z
_smtbx_masks_void_volume
_smtbx_masks_void_count_electrons
_smtbx_masks_void_content
1 -0.390 0.250 0.635 1292.9 293.6 '8 DMF'
2 -0.502 0.750 0.396 1292.9 293.6 '8 DMF'
